data_1522319
loop_
_publ_author_name
'Zavodnik, V.E.'
'Bel'skii, V.K.'
'Diaz, I.'
'Fernandez, V.'

_publ_section_title
;
 Crystal structure of ammonium tetrabromocuprate dihydrate at different
 temperatures
;
_journal_name_full Kristallografiya
_journal_page_first 623
_journal_page_last 626
_journal_volume 44
_journal_year 1999
_chemical_formula_sum 'Br4 Cu H12 N2 O2'
_chemical_name_systematic '(N H4)2 (Cu (H2 O)2 Br2) Br2'
_space_group_IT_number 136
_symmetry_space_group_name_Hall '-P 4n 2n'
_symmetry_space_group_name_H-M 'P 42/m n m'
_cell_angle_alpha 90
_cell_angle_beta 90
_cell_angle_gamma 90
_cell_formula_units_Z 2
_cell_length_a 7.899
_cell_length_b 7.899
_cell_length_c 8.212
_cell_volume 512.381
_citation_journal_id_ASTM KRISAJ
_cod_data_source_file Zavodnik_KRISAJ_1999_445.cif
_cod_data_source_block H12Br4Cu1N2O2
_cod_original_cell_volume 512.3812
_cod_original_formula_sum 'H12 Br4 Cu1 N2 O2'
_cod_database_code 1522319

loop_
_symmetry_equiv_pos_as_xyz
x,y,z
-y+1/2,x+1/2,z+1/2
-x,-y,z
y+1/2,-x+1/2,z+1/2
x+1/2,-y+1/2,-z+1/2
y,x,-z
-x+1/2,y+1/2,-z+1/2
-y,-x,-z
-x,-y,-z
y-1/2,-x-1/2,-z-1/2
x,y,-z
-y-1/2,x-1/2,-z-1/2
-x-1/2,y-1/2,z-1/2
-y,-x,z
x-1/2,-y-1/2,z-1/2
y,x,z

loop_
_atom_site_label
_atom_site_type_symbol
_atom_site_fract_x
_atom_site_fract_y
_atom_site_fract_z
_atom_site_occupancy
_atom_site_U_iso_or_equiv
H1 H+1 0.4447 0.1004 0.3193 1 0.0
N1 N-3 0.5 0 0.25 1 0.0
Cu1 Cu+2 0 0 0 1 0.0
O1 O-2 0 0 0.2364 1 0.0
Br2 Br-1 0.7216 0.2784 0 1 0.0
Br1 Br-1 0.216 0.216 0 1 0.0
H2 H+1 0.0762 0.0762 0.3127 1 0.0
